data_9016653
loop_
_publ_author_name
'Grice, J. D.'
'Ercit, T. S.'

_publ_section_title
;
 Ordering of Fe and Mg in the tourmaline crystal structure: The correct formula
 Sample: Povondraite 144478
;
_journal_name_full 'Neues Jahrbuch fur Mineralogie, Abhandlungen'
_journal_page_first 245
_journal_page_last 266
_journal_volume 165
_journal_year 1993
_chemical_compound_source 'San Francisco mine, Villa Tu nari, Bolivia'
_chemical_formula_sum 'Al0.32 B3.06 Fe6.82 H3.3 K0.26 Mg1.85 Na0.79 O31 Si5.94 V0.01'
_chemical_name_mineral Povondraite
_space_group_IT_number 160
_symmetry_space_group_name_Hall 'R 3 -2"'
_symmetry_space_group_name_H-M 'R 3 m :H'
_cell_angle_alpha 90
_cell_angle_beta 90
_cell_angle_gamma 120
_cell_length_a 16.186
_cell_length_b 16.186
_cell_length_c 7.444
_cell_volume 1688.947
_database_code_amcsd 0018783
_exptl_crystal_density_diffrn 3.429
_cod_original_sg_symbol_H-M 'R 3 m'
_cod_original_formula_sum 'Na.79 K.26 Mg1.85 Fe6.82 V.01 Al.32 Si5.94 B3.06 O31 H3.3'
_cod_database_code 9016653

loop_
_space_group_symop_operation_xyz
x,y,z
2/3+x,1/3+y,1/3+z
1/3+x,2/3+y,2/3+z
x,x-y,z
2/3+x,1/3+x-y,1/3+z
1/3+x,2/3+x-y,2/3+z
-y,-x,z
2/3-y,1/3-x,1/3+z
1/3-y,2/3-x,2/3+z
-x+y,y,z
2/3-x+y,1/3+y,1/3+z
1/3-x+y,2/3+y,2/3+z
-y,x-y,z
2/3-y,1/3+x-y,1/3+z
1/3-y,2/3+x-y,2/3+z
-x+y,-x,z
2/3-x+y,1/3-x,1/3+z
1/3-x+y,2/3-x,2/3+z

loop_
_atom_site_label
_atom_site_fract_x
_atom_site_fract_y
_atom_site_fract_z
_atom_site_occupancy
_atom_site_U_iso_or_equiv
_atom_site_type_symbol
_atom_site_attached_hydrogens
NaX 0.00000 0.00000 0.22800 0.79000 0.02730 Na 0
KX 0.00000 0.00000 0.22800 0.26000 0.02730 K 0
MgY 0.12238 0.06119 0.64300 0.01670 0.00640 Mg 0
Fe2Y 0.12238 0.06119 0.64300 0.14330 0.00640 Fe 0
VY 0.12238 0.06119 0.64300 0.00330 0.00640 V 0
Fe3Y 0.12238 0.06119 0.64300 0.83670 0.00640 Fe 0
AlZ 0.29870 0.26270 0.61240 0.05330 0.00570 Al 0
Fe3Z 0.29870 0.26270 0.61240 0.64670 0.00570 Fe 0
MgZ 0.29870 0.26270 0.61240 0.30000 0.00570 Mg 0
SiT 0.18920 0.18760 0.00000 0.99000 0.00610 Si 0
BT 0.18920 0.18760 0.00000 0.01000 0.00610 B 0
B 0.10970 0.21940 0.45600 1.00000 0.00860 B 0
O1 0.00000 0.00000 0.77200 0.70000 0.00730 O 0
O-H1 0.00000 0.00000 0.77200 0.30000 0.00730 O 1
O2 0.06090 0.12180 0.49100 1.00000 0.00940 O 0
O3 0.25780 0.12890 0.51300 1.00000 0.00880 O 0
O4 0.09240 0.18480 0.06900 1.00000 0.01080 O 0
O5 0.18260 0.09130 0.08700 1.00000 0.00990 O 0
O6 0.19230 0.18290 0.78400 1.00000 0.00810 O 0
O7 0.28100 0.28130 0.07500 1.00000 0.00960 O 0
O8 0.20690 0.26780 0.44200 1.00000 0.01010 O 0
H3 0.24200 0.12100 0.41000 1.00000 0.01000 H 0

loop_
_cod_changelog_entry_id
_cod_changelog_entry_author
_cod_changelog_entry_date
_cod_changelog_entry_text
1
;cod-tools version 3.8.0
Id: cif_guess_AMCSD_atom_types 9581 2023-05-17 12:35:41Z saulius
;
2023-05-23T09:25:20+03:00
;Derived atom types and hydrogen counts
from atom names that follow the AMCSD naming convention
(Wat == water, O-H == hydroxyl).
;

loop_
_cod_related_entry_id
_cod_related_entry_database
_cod_related_entry_code
1 AMCSD 0018783

_cell_formula_units_Z 3
